data_4512215
loop_
_publ_author_name
'Chen, Di-ming'
'Zhang, Xiao-ping'
'Shi, Wei'
'Cheng, Peng'

_publ_section_title
;
 Tuning Two-Dimensional Layer to Three-Dimensional Pillar-Layered
 Metal--Organic Frameworks: Polycatenation and Interpenetration Behaviors
;
_journal_issue 12
_journal_name_full 'Crystal Growth &amp; Design'
_journal_page_first 6261
_journal_paper_doi 10.1021/cg500942g
_journal_volume 14
_journal_year 2014
_chemical_formula_moiety 'C34 H22 N4 O4 Zn, C4 H9 N O'
_chemical_formula_sum 'C38 H31 N5 O5 Zn'
_chemical_formula_weight 703.05
_chemical_name_systematic
;
 ? 
;
_space_group_crystal_system triclinic
_space_group_IT_number 2
_space_group_name_Hall '-P 1'
_space_group_name_H-M_alt 'P -1'
_symmetry_space_group_name_Hall '-P 1'
_symmetry_space_group_name_H-M 'P -1'
_atom_sites_solution_hydrogens geom
_atom_sites_solution_primary iterative
_atom_sites_solution_secondary difmap
_audit_creation_date 2014-06-13
_audit_creation_method
;
Olex2 1.2
(compiled 2014.05.21 svn.r2940 for OlexSys, GUI svn.r4846)
;
_cell_angle_alpha 112.002(5)
_cell_angle_beta 96.433(4)
_cell_angle_gamma 98.574(4)
_cell_formula_units_Z 2
_cell_length_a 11.4424(5)
_cell_length_b 15.1352(8)
_cell_length_c 15.2141(9)
_cell_measurement_temperature 293(2)
_cell_volume 2374.8(2)
_computing_molecular_graphics 'Olex2 (Dolomanov et al., 2009)'
_computing_publication_material 'Olex2 (Dolomanov et al., 2009)'
_computing_structure_refinement 'XL (Sheldrick, 2008)'
_computing_structure_solution
;
Superflip (Palatinus & Chapuis, 2007;Palatinus & van der Lee, 2008;
Palatinus et al., 2012)
;
_diffrn_ambient_temperature 293(2)
_diffrn_measured_fraction_theta_full 0.996
_diffrn_measured_fraction_theta_max 0.996
_diffrn_radiation_monochromator graphite
_diffrn_radiation_type MoK\a
_diffrn_radiation_wavelength 0.71073
_diffrn_reflns_av_R_equivalents 0.0418
_diffrn_reflns_av_unetI/netI 0.0835
_diffrn_reflns_limit_h_max 13
_diffrn_reflns_limit_h_min -13
_diffrn_reflns_limit_k_max 17
_diffrn_reflns_limit_k_min -13
_diffrn_reflns_limit_l_max 18
_diffrn_reflns_limit_l_min -18
_diffrn_reflns_number 16832
_diffrn_reflns_theta_full 25.00
_diffrn_reflns_theta_max 25.00
_diffrn_reflns_theta_min 2.94
_diffrn_source 'fine-focus sealed tube'
_exptl_absorpt_coefficient_mu 0.554
_exptl_crystal_density_diffrn 0.983
_exptl_crystal_density_method 'not measured'
_exptl_crystal_F_000 728
_platon_squeeze_details
;
;
_refine_diff_density_max 0.692
_refine_diff_density_min -0.758
_refine_diff_density_rms 0.084
_refine_ls_extinction_method none
_refine_ls_goodness_of_fit_ref 0.974
_refine_ls_hydrogen_treatment mixed
_refine_ls_matrix_type full
_refine_ls_number_parameters 492
_refine_ls_number_reflns 8327
_refine_ls_number_restraints 109
_refine_ls_restrained_S_all 0.980
_refine_ls_R_factor_all 0.0751
_refine_ls_R_factor_gt 0.0585
_refine_ls_shift/su_max 0.001
_refine_ls_shift/su_mean 0.000
_refine_ls_structure_factor_coef Fsqd
_refine_ls_weighting_details 'calc w=1/[\s^2^(Fo^2^)+(0.0874P)^2^+0.0000P] where P=(Fo^2^+2Fc^2^)/3'
_refine_ls_weighting_scheme calc
_refine_ls_wR_factor_gt 0.1466
_refine_ls_wR_factor_ref 0.1568
_reflns_number_gt 6315
_reflns_number_total 8327
_reflns_threshold_expression >2sigma(I)
_cod_data_source_file cg500942g_si_002.cif
_cod_data_source_block 3
_cod_depositor_comments 'Adding full bibliography for 4512213--4512215.cif.'
_cod_database_code 4512215
_olex2_refinement_description
;
1. Others
 Fixed Sof: O1(0.5) N3(0.5) N6(0.5) C5(0.5) H5A(0.5) H5B(0.5) H5C(0.5) C6(0.5)
 H6A(0.5) H6B(0.5) H6C(0.5) O13(0.5) C8(0.5) H8A(0.5) H8B(0.5) H8C(0.5)
 C30(0.5) H30A(0.5) H30B(0.5) H30C(0.5) C21(0.5) H21A(0.5) H21B(0.5) H21C(0.5)
 C0AA(0.5) H0AA(0.5) H0AB(0.5) H0AC(0.5)
 Fixed Uiso: H15(0.05) H22(0.052) H26(0.045) H28(0.031) H32(0.055) H33(0.041)
 H39(0.05) H51(0.081) H54(0.028) H55(0.097) H62(0.052) H66(0.065) H68(0.053)
 H74(0.045) H75(0.052) H77(0.04) H87(0.053) H89(0.079) H96(0.055) H97(0.056)
 H99(0.058) H104(0.099) H5A(0.115) H5B(0.115) H5C(0.115) H6A(0.113) H6B(0.113)
 H6C(0.113) H8A(0.12) H8B(0.12) H8C(0.12) H30A(0.103) H30B(0.103) H30C(0.103)
 H21A(0.132) H21B(0.132) H21C(0.132) H0AA(0.129) H0AB(0.129) H0AC(0.129)
 Fixed X: H15(0.3274) H22(0.3504) H26(0.4437) H28(0.3819) H32(0.3148) H33(-
 0.2062) H39(0.3219) H51(-0.099) H54(0.3239) H55(-0.0175) H62(-0.2701)
 H66(0.3712) H68(0.3023) H74(0.4233) H75(0.3648) H77(-0.4086) H87(-0.4704)
 H89(0.1012) H96(0.3437) H97(0.3724) H99(0.3455) H104(0.1785) H5A(0.2054)
 H5B(0.3041) H5C(0.3411) H6A(0.3363) H6B(0.1983) H6C(0.2828) H8A(0.1714)
 H8B(0.2676) H8C(0.3084) H30A(0.1975) H30B(0.1597) H30C(0.294) H21A(0.2988)
 H21B(0.3656) H21C(0.2285) H0AA(0.3525) H0AB(0.2784) H0AC(0.2121)
 Fixed Y: H15(0.6652) H22(0.2362) H26(0.4621) H28(0.2937) H32(0.827)
 H33(0.2902) H39(0.6635) H51(0.0392) H54(0.5149) H55(0.2701) H62(-0.0005)
 H66(0.2065) H68(0.8238) H74(0.5126) H75(0.1861) H77(0.2792) H87(-0.0035)
 H89(0.0431) H96(0.4344) H97(0.1193) H99(0.3423) H104(0.2625) H5A(0.7001)
 H5B(0.7883) H5C(0.6927) H6A(0.6369) H6B(0.6354) H6C(0.7182) H8A(0.4906)
 H8B(0.564) H8C(0.4908) H30A(0.4527) H30B(0.4682) H30C(0.4667) H21A(0.7293)
 H21B(0.7467) H21C(0.7487) H0AA(0.7642) H0AB(0.8198) H0AC(0.7445)
 Fixed Z: H15(0.6375) H22(0.1931) H26(0.0614) H28(0.3491) H32(0.6965)
 H33(0.7957) H39(0.3747) H51(0.6013) H54(0.5778) H55(0.8485) H62(0.6615)
 H66(0.4314) H68(0.4326) H74(0.2208) H75(0.0323) H77(0.7886) H87(0.6667)
 H89(0.6071) H96(0.6586) H97(0.5233) H99(0.745) H104(0.8475) H5A(1.0134)
 H5B(1.0223) H5C(1.0223) H6A(1.0261) H6B(1.0204) H6C(1.0055) H8A(0.853)
 H8B(0.9421) H8C(0.853) H30A(0.7964) H30B(0.8962) H30C(0.8848) H21A(0.7936)
 H21B(0.8962) H21C(0.8794) H0AA(0.8334) H0AB(0.9091) H0AC(0.8064)
;
_olex2_submission_special_instructions 'No special instructions were received'

loop_
_space_group_symop_id
_space_group_symop_operation_xyz
1 'x, y, z'
2 '-x, -y, -z'

loop_
_atom_site_label
_atom_site_type_symbol
_atom_site_fract_x
_atom_site_fract_y
_atom_site_fract_z
_atom_site_U_iso_or_equiv
_atom_site_adp_type
_atom_site_occupancy
_atom_site_symmetry_multiplicity
_atom_site_calc_flag
_atom_site_refinement_flags
_atom_site_disorder_assembly
_atom_site_disorder_group
Zn2 Zn 0.35040(3) 0.13899(2) 0.73096(3) 0.02200(14) Uani 1 1 d . . .
O4 O 0.3155(2) -0.00518(16) 0.69685(18) 0.0369(6) Uani 1 1 d . . .
O6 O 0.3798(2) 0.19461(19) 0.87507(16) 0.0404(6) Uani 1 1 d . . .
O12 O 0.4388(3) 0.3469(2) -0.10908(18) 0.0494(7) Uani 1 1 d . . .
O14 O 0.2741(3) 0.98325(18) 0.5465(2) 0.0486(7) Uani 1 1 d . . .
C15 C 0.3233(4) 0.6970(3) 0.5958(3) 0.0417(10) Uani 1 1 d . . .
H15 H 0.3274 0.6652 0.6375 0.050 Uiso 1 1 calc R . .
N19 N 0.3556(2) 0.50767(18) 0.36818(18) 0.0252(6) Uani 1 1 d . . .
C22 C 0.3679(4) 0.2822(3) 0.1671(3) 0.0437(10) Uani 1 1 d . . .
H22 H 0.3504 0.2362 0.1931 0.052 Uiso 1 1 calc R . .
N23 N 0.5400(2) 0.13771(19) 0.72718(19) 0.0261(6) Uani 1 1 d . . .
C26 C 0.4236(3) 0.4162(3) 0.0871(2) 0.0372(9) Uani 1 1 d . . .
H26 H 0.4437 0.4621 0.0614 0.045 Uiso 1 1 calc R . .
C28 C 0.3706(3) 0.3570(2) 0.3788(2) 0.0258(7) Uani 1 1 d . . .
H28 H 0.3819 0.2937 0.3491 0.031 Uiso 1 1 calc R . .
N30 N 0.3583(2) 0.22076(18) 0.64422(18) 0.0228(6) Uani 1 1 d . . .
C32 C 0.3143(4) 0.7939(3) 0.6311(3) 0.0455(10) Uani 1 1 d . . .
H32 H 0.3148 0.8270 0.6965 0.055 Uiso 1 1 calc R . .
C33 C -0.2581(3) 0.2296(3) 0.7681(3) 0.0346(9) Uani 1 1 d . . .
H33 H -0.2062 0.2902 0.7957 0.041 Uiso 1 1 calc R . .
C35 C -0.0846(3) 0.1480(3) 0.7296(3) 0.0327(8) Uani 1 1 d . . .
C37 C 0.3265(3) 0.6469(2) 0.4996(2) 0.0257(7) Uani 1 1 d . . .
C39 C 0.3192(4) 0.6957(3) 0.4396(3) 0.0420(10) Uani 1 1 d . . .
H39 H 0.3219 0.6635 0.3747 0.050 Uiso 1 1 calc R . .
C42 C 0.3545(3) 0.3921(2) 0.4747(2) 0.0228(7) Uani 1 1 d . . .
C44 C 0.3845(3) 0.3813(2) 0.2253(2) 0.0262(7) Uani 1 1 d . . .
C45 C 0.3396(3) 0.5431(2) 0.4593(2) 0.0247(7) Uani 1 1 d . . .
N47 N 0.1608(2) 0.1488(2) 0.7299(2) 0.0293(7) Uani 1 1 d . . .
C49 C -0.2138(3) 0.1448(3) 0.7301(2) 0.0292(8) Uani 1 1 d . . .
C51 C -0.0445(4) 0.0846(4) 0.6550(3) 0.0672(15) Uani 1 1 d . . .
H51 H -0.0990 0.0392 0.6013 0.081 Uiso 1 1 calc R . .
C54 C 0.3370(3) 0.4883(2) 0.5147(2) 0.0236(7) Uani 1 1 d . . .
H54 H 0.3239 0.5149 0.5778 0.028 Uiso 1 1 calc R . .
C55 C 0.0032(4) 0.2192(4) 0.7997(4) 0.0805(18) Uani 1 1 d . . .
H55 H -0.0175 0.2701 0.8485 0.097 Uiso 1 1 calc R . .
C57 C 0.3553(3) 0.3328(2) 0.5324(2) 0.0231(7) Uani 1 1 d . . .
C62 C -0.2959(3) 0.0575(3) 0.6897(3) 0.0436(10) Uani 1 1 d . . .
H62 H -0.2701 -0.0005 0.6615 0.052 Uiso 1 1 calc R . .
C64 C 0.4051(3) 0.3184(2) 0.0302(2) 0.0307(8) Uani 1 1 d . . .
C66 C 0.3651(4) 0.2365(3) 0.4959(3) 0.0540(12) Uani 1 1 d . . .
H66 H 0.3712 0.2065 0.4314 0.065 Uiso 1 1 calc R . .
C68 C 0.3078(4) 0.7922(3) 0.4744(3) 0.0440(10) Uani 1 1 d . . .
H68 H 0.3023 0.8238 0.4326 0.053 Uiso 1 1 calc R . .
C72 C 0.3700(3) 0.4155(2) 0.3281(2) 0.0257(7) Uani 1 1 d . . .
C74 C 0.4120(3) 0.4462(3) 0.1834(2) 0.0373(9) Uani 1 1 d . . .
H74 H 0.4233 0.5126 0.2208 0.045 Uiso 1 1 calc R . .
C75 C 0.3774(4) 0.2523(3) 0.0705(3) 0.0430(10) Uani 1 1 d . . .
H75 H 0.3648 0.1861 0.0323 0.052 Uiso 1 1 calc R . .
C77 C -0.3801(3) 0.2220(3) 0.7641(2) 0.0334(8) Uani 1 1 d . . .
H77 H -0.4086 0.2792 0.7886 0.040 Uiso 1 1 calc R . .
C80 C 0.2961(3) 0.9476(2) 0.6056(3) 0.0314(8) Uani 1 1 d . . .
C85 C 0.3045(3) 0.8416(2) 0.5708(3) 0.0286(8) Uani 1 1 d . . .
C87 C -0.4168(3) 0.0563(3) 0.6914(3) 0.0443(10) Uani 1 1 d . . .
H87 H -0.4704 -0.0035 0.6667 0.053 Uiso 1 1 calc R . .
C89 C 0.0772(4) 0.0879(4) 0.6591(3) 0.0661(14) Uani 1 1 d . . .
H89 H 0.1012 0.0431 0.6071 0.079 Uiso 1 1 calc R . .
C94 C 0.4084(3) 0.2857(3) -0.0763(2) 0.0324(8) Uani 1 1 d . . .
C96 C 0.3490(4) 0.3695(3) 0.6282(3) 0.0462(11) Uani 1 1 d . . .
H96 H 0.3437 0.4344 0.6586 0.055 Uiso 1 1 calc R . .
C97 C 0.3660(4) 0.1841(3) 0.5516(3) 0.0463(11) Uani 1 1 d . . .
H97 H 0.3724 0.1193 0.5233 0.056 Uiso 1 1 calc R . .
C99 C 0.3504(4) 0.3136(3) 0.6801(3) 0.0482(11) Uani 1 1 d . . .
H99 H 0.3455 0.3423 0.7450 0.058 Uiso 1 1 calc R . .
C104 C 0.1214(4) 0.2148(4) 0.7973(4) 0.0826(19) Uani 1 1 d . . .
H104 H 0.1785 0.2625 0.8475 0.099 Uiso 1 1 calc R . .
O1 O 0.2293(9) 0.5651(13) 0.7359(11) 0.0644(18) Uani 0.50 1 d PU A .
C1 C 0.2589(5) 0.6082(4) 0.8261(4) 0.0788(11) Uani 1 1 d DU . .
N3 N 0.2471(8) 0.5919(6) 0.8924(6) 0.0751(13) Uani 0.50 1 d PDU A 2
N6 N 0.2684(8) 0.6806(7) 0.8932(6) 0.0772(13) Uani 0.50 1 d PDU A 1
C5 C 0.2808(12) 0.7186(8) 0.9963(6) 0.077(2) Uani 0.50 1 d PDU A 1
H5A H 0.2054 0.7001 1.0134 0.115 Uiso 0.50 1 calc PR A 1
H5B H 0.3041 0.7883 1.0223 0.115 Uiso 0.50 1 calc PR A 1
H5C H 0.3411 0.6927 1.0223 0.115 Uiso 0.50 1 calc PR A 1
C6 C 0.2679(11) 0.6505(8) 0.9947(6) 0.076(2) Uani 0.50 1 d PDU A 2
H6A H 0.3363 0.6369 1.0261 0.113 Uiso 0.50 1 calc PR A 2
H6B H 0.1983 0.6354 1.0204 0.113 Uiso 0.50 1 calc PR A 2
H6C H 0.2828 0.7182 1.0055 0.113 Uiso 0.50 1 calc PR A 2
O13 O 0.2669(9) 0.5724(13) 0.7410(12) 0.0668(18) Uani 0.50 1 d PU A .
C8 C 0.2508(12) 0.5308(9) 0.8732(10) 0.0802(19) Uani 0.50 1 d PDU A 1
H8A H 0.1714 0.4906 0.8530 0.120 Uiso 0.50 1 calc PR A 1
H8B H 0.2676 0.5640 0.9421 0.120 Uiso 0.50 1 calc PR A 1
H8C H 0.3084 0.4908 0.8530 0.120 Uiso 0.50 1 calc PR A 1
C30 C 0.2225(11) 0.4856(6) 0.8651(9) 0.0684(19) Uani 0.50 1 d PDU A 2
H30A H 0.1975 0.4527 0.7964 0.103 Uiso 0.50 1 calc PR A 2
H30B H 0.1597 0.4682 0.8962 0.103 Uiso 0.50 1 calc PR A 2
H30C H 0.2940 0.4667 0.8848 0.103 Uiso 0.50 1 calc PR A 2
C21 C 0.2909(13) 0.7186(6) 0.8512(11) 0.088(2) Uani 0.50 1 d PDU A 2
H21A H 0.2988 0.7293 0.7936 0.132 Uiso 0.50 1 calc PR A 2
H21B H 0.3656 0.7467 0.8962 0.132 Uiso 0.50 1 calc PR A 2
H21C H 0.2285 0.7487 0.8794 0.132 Uiso 0.50 1 calc PR A 2
C0AA C 0.2788(13) 0.7592(8) 0.8574(10) 0.086(2) Uani 0.50 1 d PDU A 1
H0AA H 0.3525 0.7642 0.8334 0.129 Uiso 0.50 1 calc PR A 1
H0AB H 0.2784 0.8198 0.9091 0.129 Uiso 0.50 1 calc PR A 1
H0AC H 0.2121 0.7445 0.8064 0.129 Uiso 0.50 1 calc PR A 1

loop_
_atom_site_aniso_label
_atom_site_aniso_U_11
_atom_site_aniso_U_22
_atom_site_aniso_U_33
_atom_site_aniso_U_23
_atom_site_aniso_U_13
_atom_site_aniso_U_12
Zn2 0.0290(2) 0.0188(2) 0.0195(2) 0.00670(16) 0.00794(15) 0.00821(16)
O4 0.0398(14) 0.0211(12) 0.0409(16) 0.0003(12) 0.0112(12) 0.0092(10)
O6 0.0431(15) 0.0499(17) 0.0191(13) 0.0008(12) 0.0092(11) 0.0147(13)
O12 0.085(2) 0.0485(17) 0.0277(14) 0.0201(14) 0.0212(14) 0.0324(15)
O14 0.073(2) 0.0303(15) 0.0592(19) 0.0244(15) 0.0337(15) 0.0267(14)
C15 0.086(3) 0.0244(19) 0.0229(19) 0.0116(16) 0.0192(19) 0.0221(19)
N19 0.0364(16) 0.0199(14) 0.0179(14) 0.0055(12) 0.0061(12) 0.0062(12)
C22 0.079(3) 0.027(2) 0.028(2) 0.0093(17) 0.018(2) 0.0147(19)
N23 0.0285(15) 0.0285(15) 0.0255(15) 0.0118(13) 0.0110(12) 0.0105(12)
C26 0.062(3) 0.034(2) 0.0210(19) 0.0133(17) 0.0118(17) 0.0144(18)
C28 0.0377(19) 0.0205(17) 0.0165(16) 0.0027(14) 0.0062(14) 0.0094(14)
N30 0.0258(14) 0.0209(14) 0.0226(15) 0.0082(12) 0.0056(11) 0.0079(11)
C32 0.085(3) 0.028(2) 0.026(2) 0.0069(17) 0.021(2) 0.023(2)
C33 0.031(2) 0.032(2) 0.033(2) 0.0070(17) 0.0051(16) 0.0029(16)
C35 0.033(2) 0.036(2) 0.031(2) 0.0123(17) 0.0114(16) 0.0128(16)
C37 0.0352(19) 0.0206(17) 0.0198(17) 0.0053(14) 0.0077(14) 0.0074(14)
C39 0.082(3) 0.026(2) 0.024(2) 0.0100(17) 0.0171(19) 0.0227(19)
C42 0.0287(18) 0.0170(16) 0.0218(17) 0.0071(14) 0.0037(14) 0.0044(13)
C44 0.0378(19) 0.0236(17) 0.0151(16) 0.0040(14) 0.0061(14) 0.0095(15)
C45 0.0331(19) 0.0211(17) 0.0204(17) 0.0077(14) 0.0061(14) 0.0075(14)
N47 0.0312(16) 0.0291(16) 0.0273(16) 0.0086(14) 0.0096(13) 0.0096(13)
C49 0.0283(19) 0.035(2) 0.0248(18) 0.0108(16) 0.0082(15) 0.0096(15)
C51 0.041(3) 0.086(4) 0.048(3) -0.004(3) 0.006(2) 0.021(2)
C54 0.0332(18) 0.0198(16) 0.0185(16) 0.0056(14) 0.0096(14) 0.0098(14)
C55 0.049(3) 0.071(3) 0.087(4) -0.010(3) 0.017(3) 0.017(3)
C57 0.0241(17) 0.0218(17) 0.0230(17) 0.0073(14) 0.0063(14) 0.0065(13)
C62 0.038(2) 0.034(2) 0.065(3) 0.020(2) 0.017(2) 0.0178(18)
C64 0.039(2) 0.033(2) 0.0182(17) 0.0056(16) 0.0054(15) 0.0148(16)
C66 0.119(4) 0.025(2) 0.034(2) 0.0162(18) 0.042(2) 0.027(2)
C68 0.079(3) 0.028(2) 0.031(2) 0.0153(18) 0.014(2) 0.018(2)
C72 0.0306(18) 0.0225(17) 0.0199(17) 0.0035(15) 0.0043(14) 0.0068(14)
C74 0.064(3) 0.0225(18) 0.0245(19) 0.0056(16) 0.0102(17) 0.0130(17)
C75 0.072(3) 0.027(2) 0.024(2) -0.0007(17) 0.0153(19) 0.0177(19)
C77 0.036(2) 0.0309(19) 0.031(2) 0.0064(17) 0.0098(16) 0.0109(16)
C80 0.0277(19) 0.0209(17) 0.043(2) 0.0062(18) 0.0171(16) 0.0076(14)
C85 0.0300(18) 0.0201(17) 0.036(2) 0.0094(16) 0.0090(15) 0.0072(14)
C87 0.036(2) 0.027(2) 0.071(3) 0.020(2) 0.013(2) 0.0083(17)
C89 0.045(3) 0.090(4) 0.044(3) 0.002(3) 0.011(2) 0.021(3)
C94 0.040(2) 0.035(2) 0.0208(18) 0.0043(18) 0.0063(15) 0.0201(17)
C96 0.097(3) 0.0233(19) 0.0211(19) 0.0056(17) 0.010(2) 0.030(2)
C97 0.093(3) 0.0205(18) 0.035(2) 0.0114(17) 0.035(2) 0.022(2)
C99 0.103(3) 0.027(2) 0.0172(19) 0.0044(17) 0.013(2) 0.030(2)
C104 0.037(3) 0.067(3) 0.097(4) -0.017(3) 0.007(3) 0.007(2)
O1 0.081(4) 0.072(3) 0.049(2) 0.020(2) 0.027(4) 0.042(4)
C1 0.085(2) 0.085(2) 0.0610(19) 0.014(2) 0.021(2) 0.036(2)
N3 0.084(2) 0.082(3) 0.059(2) 0.017(2) 0.020(2) 0.039(3)
N6 0.086(2) 0.084(3) 0.059(2) 0.017(2) 0.021(2) 0.035(3)
C5 0.088(3) 0.086(4) 0.053(3) 0.017(3) 0.019(3) 0.035(4)
C6 0.086(3) 0.084(4) 0.054(3) 0.016(3) 0.018(3) 0.037(4)
O13 0.086(4) 0.072(3) 0.050(3) 0.021(2) 0.022(4) 0.041(4)
C8 0.086(3) 0.086(4) 0.065(3) 0.018(3) 0.019(3) 0.036(3)
C30 0.082(3) 0.071(4) 0.063(3) 0.028(3) 0.018(3) 0.040(3)
C21 0.092(3) 0.090(3) 0.070(3) 0.012(3) 0.019(3) 0.034(3)
C0AA 0.094(3) 0.084(4) 0.070(3) 0.014(4) 0.018(3) 0.036(4)

loop_
_atom_type_symbol
_atom_type_description
_atom_type_scat_dispersion_real
_atom_type_scat_dispersion_imag
_atom_type_scat_source
C C 0.0033 0.0016 'International Tables Vol C Tables 4.2.6.8 and 6.1.1.4'
H H 0.0000 0.0000 'International Tables Vol C Tables 4.2.6.8 and 6.1.1.4'
N N 0.0061 0.0033 'International Tables Vol C Tables 4.2.6.8 and 6.1.1.4'
O O 0.0106 0.0060 'International Tables Vol C Tables 4.2.6.8 and 6.1.1.4'
Zn Zn 0.2839 1.4301 'International Tables Vol C Tables 4.2.6.8 and 6.1.1.4'

loop_
_geom_angle_atom_site_label_1
_geom_angle_atom_site_label_2
_geom_angle_atom_site_label_3
_geom_angle
_geom_angle_site_symmetry_1
_geom_angle_site_symmetry_3
O4 Zn2 N23 90.22(10) . .
O4 Zn2 N30 131.82(10) . .
O4 Zn2 N47 93.32(10) . .
O6 Zn2 O4 102.59(11) . .
O6 Zn2 N23 92.38(10) . .
O6 Zn2 N30 125.59(10) . .
O6 Zn2 N47 89.46(10) . .
N23 Zn2 N47 175.56(10) . .
N30 Zn2 N23 87.69(10) . .
N30 Zn2 N47 87.96(10) . .
C80 O4 Zn2 110.7(2) 1_545 .
C94 O6 Zn2 121.1(2) 1_556 .
C37 C15 C32 120.9(3) . .
C45 N19 C72 119.0(3) . .
C75 C22 C44 120.2(4) . .
C77 N23 Zn2 119.2(2) 1_655 .
C77 N23 C87 116.8(3) 1_655 1_655
C87 N23 Zn2 124.0(2) 1_655 .
C64 C26 C74 119.7(3) . .
C72 C28 C42 120.5(3) . .
C97 N30 Zn2 124.2(2) . .
C99 N30 Zn2 120.6(2) . .
C99 N30 C97 115.2(3) . .
C85 C32 C15 120.7(3) . .
C77 C33 C49 118.8(3) . .
C51 C35 C49 121.8(4) . .
C51 C35 C55 115.3(4) . .
C55 C35 C49 122.6(3) . .
C15 C37 C45 122.5(3) . .
C39 C37 C15 118.1(3) . .
C39 C37 C45 119.4(3) . .
C37 C39 C68 121.1(3) . .
C28 C42 C54 116.7(3) . .
C28 C42 C57 122.7(3) . .
C54 C42 C57 120.7(3) . .
C22 C44 C72 121.4(3) . .
C74 C44 C22 117.4(3) . .
C74 C44 C72 121.2(3) . .
N19 C45 C37 116.0(3) . .
N19 C45 C54 122.5(3) . .
C54 C45 C37 121.5(3) . .
C89 N47 Zn2 121.1(2) . .
C89 N47 C104 114.2(3) . .
C104 N47 Zn2 124.7(3) . .
C33 C49 C35 121.6(3) . .
C62 C49 C33 117.6(3) . .
C62 C49 C35 120.8(3) . .
C35 C51 C89 119.8(4) . .
C45 C54 C42 119.3(3) . .
C104 C55 C35 119.5(4) . .
C66 C57 C42 123.5(3) . .
C96 C57 C42 122.6(3) . .
C96 C57 C66 113.9(3) . .
C49 C62 C87 119.8(3) . .
C26 C64 C94 119.6(3) . .
C75 C64 C26 118.9(3) . .
C75 C64 C94 121.4(3) . .
C97 C66 C57 121.8(3) . .
C85 C68 C39 120.4(4) . .
N19 C72 C28 122.0(3) . .
N19 C72 C44 115.3(3) . .
C28 C72 C44 122.8(3) . .
C44 C74 C26 122.4(3) . .
C64 C75 C22 121.4(3) . .
N23 C77 C33 124.1(3) 1_455 .
O4 C80 C85 116.0(3) 1_565 .
O14 C80 O4 124.5(3) . 1_565
O14 C80 C85 119.6(3) . .
C32 C85 C68 118.8(3) . .
C32 C85 C80 122.9(3) . .
C68 C85 C80 118.3(3) . .
N23 C87 C62 122.9(3) 1_455 .
N47 C89 C51 125.2(4) . .
O6 C94 C64 115.4(3) 1_554 .
O12 C94 O6 125.0(3) . 1_554
O12 C94 C64 119.5(3) . .
C99 C96 C57 121.6(3) . .
N30 C97 C66 123.4(3) . .
N30 C99 C96 124.2(3) . .
N47 C104 C55 125.3(4) . .
O1 C1 C8 109.7(11) . .
O1 C1 C21 107.9(11) . .
N3 C1 O1 137.9(11) . .
N3 C1 N6 70.0(7) . .
N3 C1 O13 144.5(12) . .
N3 C1 C8 32.3(6) . .
N3 C1 C21 112.1(8) . .
N6 C1 O1 146.3(11) . .
N6 C1 O13 145.2(12) . .
N6 C1 C8 101.6(8) . .
N6 C1 C21 42.2(7) . .
O13 C1 O1 19.4(8) . .
O13 C1 C8 112.3(11) . .
O13 C1 C21 103.0(11) . .
C21 C1 C8 142.5(9) . .
C1 N3 C6 134.2(9) . .
C1 N3 C30 109.7(8) . .
C6 N3 C30 115.3(9) . .
C1 N6 C5 141.9(10) . .
C1 N6 C0AA 106.2(8) . .
C5 N6 C0AA 111.7(9) . .

loop_
_geom_bond_atom_site_label_1
_geom_bond_atom_site_label_2
_geom_bond_distance
_geom_bond_site_symmetry_2
Zn2 O4 2.009(2) .
Zn2 O6 1.999(2) .
Zn2 N23 2.180(3) .
Zn2 N30 2.121(3) .
Zn2 N47 2.195(3) .
O4 C80 1.275(4) 1_545
O6 C94 1.266(4) 1_556
O12 C94 1.232(4) .
O14 C80 1.231(4) .
C15 C32 1.386(5) .
C15 C37 1.381(4) .
N19 C45 1.331(4) .
N19 C72 1.341(4) .
C22 C44 1.397(5) .
C22 C75 1.388(5) .
N23 C77 1.334(4) 1_655
N23 C87 1.341(4) 1_655
C26 C64 1.375(5) .
C26 C74 1.390(5) .
C28 C42 1.398(4) .
C28 C72 1.374(4) .
N30 C97 1.325(4) .
N30 C99 1.325(4) .
C32 C85 1.368(5) .
C33 C49 1.393(5) .
C33 C77 1.376(5) .
C35 C49 1.473(5) .
C35 C51 1.360(5) .
C35 C55 1.374(6) .
C37 C39 1.376(5) .
C37 C45 1.495(4) .
C39 C68 1.386(5) .
C42 C54 1.408(4) .
C42 C57 1.471(4) .
C44 C72 1.490(4) .
C44 C74 1.376(5) .
C45 C54 1.387(4) .
N47 C89 1.299(5) .
N47 C104 1.314(5) .
C49 C62 1.379(5) .
C51 C89 1.379(6) .
C55 C104 1.368(6) .
C57 C66 1.379(5) .
C57 C96 1.367(5) .
C62 C87 1.384(5) .
C64 C75 1.374(5) .
C64 C94 1.513(4) .
C66 C97 1.361(5) .
C68 C85 1.382(5) .
C77 N23 1.334(4) 1_455
C80 O4 1.275(4) 1_565
C80 C85 1.512(5) .
C87 N23 1.341(4) 1_455
C94 O6 1.266(4) 1_554
C96 C99 1.357(5) .
O1 C1 1.257(16) .
C1 N3 1.143(10) .
C1 N6 1.166(9) .
C1 O13 1.222(17) .
C1 C8 1.583(9) .
C1 C21 1.543(8) .
N3 C6 1.443(8) .
N3 C30 1.476(8) .
N6 C5 1.436(7) .
N6 C0AA 1.477(8) .

loop_
_platon_squeeze_void_nr
_platon_squeeze_void_average_x
_platon_squeeze_void_average_y
_platon_squeeze_void_average_z
_platon_squeeze_void_volume
_platon_squeeze_void_count_electrons
_platon_squeeze_void_content
1 -0.007 -0.004 -0.003 924 158 ' '
